data_7123039
loop_
_publ_author_name
'Sarbajna, Abir'
'Patil, Pradnya H.'
'Dinh, Minh Hoan'
'Gladkovskaya, Olga'
'Fayzullin, Robert R.'
'Lapointe, S\'ebastien'
'Khaskin, Eugene'
'Khusnutdinova, Julia R.'

_publ_section_title
;
 Facile and reversible double dearomatization of pyridines in
 non-phosphine MnI complexes with N,S-donor pyridinophane ligand
;
_journal_name_full 'Chemical Communications'
_journal_paper_doi 10.1039/C9CC00424F
_journal_year 2019
_chemical_formula_moiety 'C28 H12 D24 K Mn N2 O5 S2'
_chemical_formula_sum 'C28 H12 D24 K Mn N2 O5 S2'
_chemical_formula_weight 662.89
_space_group_crystal_system monoclinic
_space_group_IT_number 14
_space_group_name_Hall '-P 2yn'
_space_group_name_H-M_alt 'P 1 21/n 1'
_symmetry_space_group_name_Hall '-P 2yn'
_symmetry_space_group_name_H-M 'P 1 21/n 1'
_atom_sites_solution_hydrogens mixed
_audit_creation_method SHELXL-2018/3
_audit_update_record
;
2018-12-30 deposited with the CCDC.    2019-02-21 downloaded from the CCDC.
;
_cell_angle_alpha 90
_cell_angle_beta 94.431(2)
_cell_angle_gamma 90
_cell_formula_units_Z 4
_cell_length_a 9.3544(2)
_cell_length_b 16.4310(4)
_cell_length_c 19.2887(5)
_cell_measurement_reflns_used 13914
_cell_measurement_temperature 93(2)
_cell_measurement_theta_max 29.1650
_cell_measurement_theta_min 2.3750
_cell_volume 2955.85(12)
_computing_cell_refinement 'CrysAlisPro 1.171.39.20a (Rigaku OD, 2015)'
_computing_data_collection 'CrysAlisPro 1.171.39.20a (Rigaku OD, 2015)'
_computing_data_reduction 'CrysAlisPro 1.171.39.20a (Rigaku OD, 2015)'
_computing_molecular_graphics
;
WinGX (Farrugia, 2012); Olex2 (Dolomanov et al., 2009);
ORTEP-3 (Farrugia, 2012); PLATON (Spek, 2009)
;
_computing_publication_material 'enCIFer (Allen, 2004)'
_computing_structure_refinement 'SHELXL-2018/3 (Sheldrick, 2015)'
_computing_structure_solution 'SHELXT-2018/2 (Sheldrick, 2015)'
_diffrn_ambient_temperature 93(2)
_diffrn_measured_fraction_theta_full 0.999
_diffrn_measured_fraction_theta_max 0.998
_diffrn_measurement_device_type 'XtaLAB Pro: Kappa dual offset/far'
_diffrn_measurement_method '\w scans'
_diffrn_radiation_probe x-ray
_diffrn_radiation_type MoK\a
_diffrn_radiation_wavelength 0.71073
_diffrn_reflns_av_R_equivalents 0.0572
_diffrn_reflns_av_unetI/netI 0.0322
_diffrn_reflns_Laue_measured_fraction_full 0.999
_diffrn_reflns_Laue_measured_fraction_max 0.998
_diffrn_reflns_limit_h_max 11
_diffrn_reflns_limit_h_min -11
_diffrn_reflns_limit_k_max 20
_diffrn_reflns_limit_k_min -20
_diffrn_reflns_limit_l_max 24
_diffrn_reflns_limit_l_min -24
_diffrn_reflns_number 52162
_diffrn_reflns_point_group_measured_fraction_full 0.999
_diffrn_reflns_point_group_measured_fraction_max 0.998
_diffrn_reflns_theta_full 25.242
_diffrn_reflns_theta_max 27.000
_diffrn_reflns_theta_min 2.352
_diffrn_source 'microfocus sealed X-ray tube'
_exptl_absorpt_coefficient_mu 0.769
_exptl_absorpt_correction_T_max 1.000
_exptl_absorpt_correction_T_min 0.545
_exptl_absorpt_correction_type gaussian
_exptl_absorpt_process_details
;
CrysAlisPro 1.171.39.20a (Rigaku Oxford Diffraction, 2015).
Numerical absorption correction based on gaussian integration over
a multifaceted crystal model. Empirical absorption correction using
spherical harmonics, frame scaling and detector area scaling,
implemented in SCALE3 ABSPACK scaling algorithm.
;
_exptl_crystal_colour 'light yellow'
_exptl_crystal_density_diffrn 1.490
_exptl_crystal_description plate
_exptl_crystal_F_000 1336
_exptl_crystal_recrystallization_method 'vapor diffusion of pentane into a THF-d8 solution at -30 \%C'
_exptl_crystal_size_max 0.409
_exptl_crystal_size_mid 0.123
_exptl_crystal_size_min 0.061
_refine_diff_density_max 1.404
_refine_diff_density_min -0.574
_refine_diff_density_rms 0.075
_refine_ls_extinction_method none
_refine_ls_goodness_of_fit_ref 1.076
_refine_ls_hydrogen_treatment mixed
_refine_ls_matrix_type full
_refine_ls_number_parameters 416
_refine_ls_number_reflns 6427
_refine_ls_number_restraints 211
_refine_ls_restrained_S_all 1.067
_refine_ls_R_factor_all 0.0561
_refine_ls_R_factor_gt 0.0460
_refine_ls_shift/su_max 0.001
_refine_ls_shift/su_mean 0.000
_refine_ls_structure_factor_coef Fsqd
_refine_ls_weighting_details 'w=1/[\s^2^(Fo^2^)+(0.0384P)^2^+5.3215P] where P=(Fo^2^+2Fc^2^)/3'
_refine_ls_weighting_scheme calc
_refine_ls_wR_factor_gt 0.1076
_refine_ls_wR_factor_ref 0.1123
_reflns_Friedel_coverage 0.000
_reflns_number_gt 5519
_reflns_number_total 6427
_reflns_threshold_expression 'I > 2\s(I)'
_cod_data_source_file c9cc00424f2.cif
_cod_data_source_block jk330
_cod_original_cell_volume 2955.84(13)
_cod_database_code 7123039
_shelx_shelxl_version_number 2018/3
_shelx_space_group_comment
;
The symmetry employed for this shelxl refinement is uniquely defined
by the following loop, which should always be used as a source of
symmetry information in preference to the above space-group names.
They are only intended as comments.
;
_shelx_estimated_absorpt_t_min 0.744
_shelx_estimated_absorpt_t_max 0.955

loop_
_space_group_symop_operation_xyz
'x, y, z'
'-x+1/2, y+1/2, -z+1/2'
'-x, -y, -z'
'x-1/2, -y-1/2, z-1/2'

loop_
_atom_site_label
_atom_site_type_symbol
_atom_site_fract_x
_atom_site_fract_y
_atom_site_fract_z
_atom_site_U_iso_or_equiv
_atom_site_adp_type
_atom_site_occupancy
_atom_site_site_symmetry_order
_atom_site_calc_flag
_atom_site_refinement_flags_posn
_atom_site_refinement_flags_adp
_atom_site_refinement_flags_occupancy
_atom_site_disorder_assembly
_atom_site_disorder_group
Mn1 Mn 0.59492(4) 0.28170(2) 0.25878(2) 0.01838(11) Uani 1 1 d . . . . .
S1 S 0.57765(7) 0.41964(4) 0.25159(3) 0.02661(16) Uani 1 1 d . . . . .
S2 S 0.67871(7) 0.15240(4) 0.27868(3) 0.02372(15) Uani 1 1 d . . . . .
O1 O 0.3211(2) 0.24879(15) 0.31897(12) 0.0407(5) Uani 1 1 d . . . . .
O2 O 0.4373(3) 0.25986(19) 0.12225(12) 0.0566(7) Uani 1 1 d . . . . .
N2 N 0.7901(2) 0.29997(13) 0.21990(11) 0.0214(4) Uani 1 1 d . . . . .
N1 N 0.6989(2) 0.30408(12) 0.35398(10) 0.0174(4) Uani 1 1 d . . . . .
C1 C 0.4305(3) 0.26344(17) 0.29540(14) 0.0272(6) Uani 1 1 d . . . . .
C2 C 0.5031(3) 0.26676(19) 0.17551(15) 0.0313(6) Uani 1 1 d . . . . .
C11 C 0.6752(3) 0.44557(17) 0.32872(15) 0.0270(6) Uani 1 1 d D . . . .
H11 H 0.685(3) 0.4992(17) 0.3398(17) 0.031(8) Uiso 1 1 d D . . . .
C12 C 0.7257(3) 0.38401(16) 0.37310(13) 0.0205(5) Uani 1 1 d . . . . .
C13 C 0.8037(3) 0.39918(17) 0.43896(14) 0.0259(6) Uani 1 1 d . . . . .
H13 H 0.827172 0.453452 0.452467 0.031 Uiso 1 1 calc R U . . .
C14 C 0.8442(3) 0.33638(18) 0.48216(14) 0.0278(6) Uani 1 1 d . . . . .
H14 H 0.894791 0.347118 0.525823 0.033 Uiso 1 1 calc R U . . .
C15 C 0.8115(3) 0.25555(17) 0.46240(13) 0.0243(5) Uani 1 1 d . . . . .
H15 H 0.838746 0.211254 0.492197 0.029 Uiso 1 1 calc R U . . .
C16 C 0.7384(3) 0.24275(15) 0.39825(13) 0.0199(5) Uani 1 1 d . . . . .
C17 C 0.6953(3) 0.15920(16) 0.37341(14) 0.0279(6) Uani 1 1 d . . . . .
H17A H 0.602396 0.144762 0.391478 0.033 Uiso 1 1 calc R U . . .
H17B H 0.767717 0.119376 0.392184 0.033 Uiso 1 1 calc R U . . .
C21 C 0.7005(3) 0.43237(19) 0.18371(16) 0.0351(7) Uani 1 1 d . . . . .
H21A H 0.648037 0.423958 0.137710 0.042 Uiso 1 1 calc R U . . .
H21B H 0.738595 0.488607 0.185229 0.042 Uiso 1 1 calc R U . . .
C22 C 0.8233(3) 0.37293(17) 0.19258(15) 0.0301(6) Uani 1 1 d . . . . .
C23 C 0.9563(4) 0.3909(2) 0.17137(17) 0.0398(7) Uani 1 1 d . . . . .
H23 H 0.976786 0.442909 0.153017 0.048 Uiso 1 1 calc R U . . .
C24 C 1.0613(3) 0.3296(2) 0.17777(17) 0.0391(7) Uani 1 1 d . . . . .
H24 H 1.154771 0.340398 0.163974 0.047 Uiso 1 1 calc R U . . .
C25 C 1.0310(3) 0.2552(2) 0.20336(15) 0.0328(6) Uani 1 1 d . . . . .
H25 H 1.102583 0.214103 0.206324 0.039 Uiso 1 1 calc R U . . .
C26 C 0.8905(3) 0.23815(17) 0.22616(14) 0.0245(5) Uani 1 1 d . . . . .
C27 C 0.8544(3) 0.16590(17) 0.25533(15) 0.0287(6) Uani 1 1 d D . . . .
H27 H 0.907(4) 0.1196(19) 0.2566(19) 0.047(10) Uiso 1 1 d D . . . .
K1 K 0.06421(6) 0.28483(4) 0.37023(3) 0.02686(14) Uani 1 1 d . . . . .
O3 O 0.2339(2) 0.29214(14) 0.49072(13) 0.0453(6) Uani 1 1 d . . . . .
C31 C 0.2347(3) 0.3567(2) 0.54031(19) 0.0412(8) Uani 1 1 d . . . . .
D31A D 0.192517 0.338278 0.583140 0.049 Uiso 1 1 calc R U . . .
D31B D 0.178420 0.403608 0.520887 0.049 Uiso 1 1 calc R U . . .
C32 C 0.3913(3) 0.3807(2) 0.55621(18) 0.0406(7) Uani 1 1 d . . . . .
D32A D 0.408128 0.437390 0.541536 0.049 Uiso 1 1 calc R U . . .
D32B D 0.419822 0.375494 0.606523 0.049 Uiso 1 1 calc R U . . .
C33 C 0.4736(4) 0.3210(2) 0.51432(19) 0.0470(8) Uani 1 1 d . . . . .
D33A D 0.497822 0.345189 0.469677 0.056 Uiso 1 1 calc R U . . .
D33B D 0.562785 0.302748 0.540738 0.056 Uiso 1 1 calc R U . . .
C34 C 0.3697(4) 0.2532(2) 0.5030(2) 0.0489(9) Uani 1 1 d . . . . .
D34A D 0.391896 0.219935 0.462370 0.059 Uiso 1 1 calc R U . . .
D34B D 0.371139 0.217644 0.544474 0.059 Uiso 1 1 calc R U . . .
O4 O 0.1362(2) 0.44488(14) 0.37300(14) 0.0463(6) Uani 1 1 d D U . . .
C41 C 0.0542(3) 0.5086(2) 0.3406(2) 0.0446(8) Uani 1 1 d D U . . .
D41A D 0.026286 0.548992 0.375193 0.054 Uiso 0.785(9) 1 calc R U P A 1
D41B D -0.033358 0.487306 0.314663 0.054 Uiso 0.785(9) 1 calc R U P A 1
D41C D -0.015194 0.529778 0.372425 0.054 Uiso 0.215(9) 1 calc R U P A 2
D41D D 0.000187 0.488511 0.297846 0.054 Uiso 0.215(9) 1 calc R U P A 2
C42 C 0.1581(5) 0.5465(4) 0.2906(3) 0.0415(13) Uani 0.785(9) 1 d D U P A 1
D42A D 0.168479 0.511846 0.249267 0.050 Uiso 0.785(9) 1 calc R U P A 1
D42B D 0.128200 0.601960 0.275543 0.050 Uiso 0.785(9) 1 calc R U P A 1
C43 C 0.2951(5) 0.5474(3) 0.3399(3) 0.0321(12) Uani 0.785(9) 1 d D U P A 1
D43A D 0.381755 0.547730 0.313523 0.039 Uiso 0.785(9) 1 calc R U P A 1
D43B D 0.297343 0.595668 0.370762 0.039 Uiso 0.785(9) 1 calc R U P A 1
C44 C 0.2862(4) 0.4714(3) 0.3805(3) 0.0416(13) Uani 0.785(9) 1 d D U P A 1
D44A D 0.349149 0.429190 0.362478 0.050 Uiso 0.785(9) 1 calc R U P A 1
D44B D 0.316871 0.481356 0.430029 0.050 Uiso 0.785(9) 1 calc R U P A 1
C45 C 0.1555(14) 0.5741(8) 0.3232(11) 0.034(3) Uani 0.215(9) 1 d D U P A 2
D45A D 0.159891 0.617586 0.358793 0.041 Uiso 0.215(9) 1 calc R U P A 2
D45B D 0.126456 0.598348 0.277229 0.041 Uiso 0.215(9) 1 calc R U P A 2
C46 C 0.2977(19) 0.5313(11) 0.3221(15) 0.046(4) Uani 0.215(9) 1 d D U P A 2
D46A D 0.334681 0.535624 0.275510 0.055 Uiso 0.215(9) 1 calc R U P A 2
D46B D 0.368770 0.555636 0.356734 0.055 Uiso 0.215(9) 1 calc R U P A 2
C47 C 0.2717(15) 0.4463(9) 0.3392(12) 0.042(4) Uani 0.215(9) 1 d D U P A 2
D47A D 0.350973 0.424825 0.370936 0.051 Uiso 0.215(9) 1 calc R U P A 2
D47B D 0.263833 0.412601 0.296459 0.051 Uiso 0.215(9) 1 calc R U P A 2
O5 O 0.1078(3) 0.12629(14) 0.41390(13) 0.0481(6) Uani 1 1 d D U . . .
C51 C 0.1122(4) 0.1004(2) 0.4836(2) 0.0498(9) Uani 1 1 d D U . . .
D51A D 0.017837 0.078675 0.494561 0.060 Uiso 0.646(16) 1 calc R U P B 1
D51B D 0.138137 0.146202 0.515524 0.060 Uiso 0.646(16) 1 calc R U P B 1
D51C D 0.026045 0.068034 0.492122 0.060 Uiso 0.354(16) 1 calc R U P B 2
D51D D 0.118148 0.147574 0.515679 0.060 Uiso 0.354(16) 1 calc R U P B 2
C52 C 0.2266(15) 0.0338(8) 0.4906(5) 0.055(3) Uani 0.646(16) 1 d D U P B 1
D52A D 0.322291 0.057286 0.503984 0.066 Uiso 0.646(16) 1 calc R U P B 1
D52B D 0.203604 -0.007007 0.525728 0.066 Uiso 0.646(16) 1 calc R U P B 1
C53 C 0.2226(9) -0.0032(4) 0.4201(3) 0.0457(18) Uani 0.646(16) 1 d D U P B 1
D53A D 0.150061 -0.047089 0.414488 0.055 Uiso 0.646(16) 1 calc R U P B 1
D53B D 0.317461 -0.025207 0.410149 0.055 Uiso 0.646(16) 1 calc R U P B 1
C54 C 0.1813(13) 0.0691(6) 0.3743(5) 0.054(3) Uani 0.646(16) 1 d D U P B 1
D54A D 0.268230 0.094438 0.357550 0.064 Uiso 0.646(16) 1 calc R U P B 1
D54B D 0.118556 0.051335 0.333457 0.064 Uiso 0.646(16) 1 calc R U P B 1
C55 C 0.248(3) 0.0482(17) 0.4931(8) 0.054(5) Uani 0.354(16) 1 d D U P B 2
D55A D 0.327872 0.078491 0.518032 0.065 Uiso 0.354(16) 1 calc R U P B 2
D55B D 0.230548 -0.002567 0.518783 0.065 Uiso 0.354(16) 1 calc R U P B 2
C56 C 0.2785(18) 0.0309(11) 0.4205(7) 0.061(3) Uani 0.354(16) 1 d D U P B 2
D56A D 0.295647 -0.027951 0.413992 0.073 Uiso 0.354(16) 1 calc R U P B 2
D56B D 0.364135 0.061381 0.407979 0.073 Uiso 0.354(16) 1 calc R U P B 2
C57 C 0.146(2) 0.0584(12) 0.3759(9) 0.056(4) Uani 0.354(16) 1 d D U P B 2
D57A D 0.169098 0.073337 0.328313 0.067 Uiso 0.354(16) 1 calc R U P B 2
D57B D 0.070037 0.016342 0.373374 0.067 Uiso 0.354(16) 1 calc R U P B 2

loop_
_atom_site_aniso_label
_atom_site_aniso_U_11
_atom_site_aniso_U_22
_atom_site_aniso_U_33
_atom_site_aniso_U_23
_atom_site_aniso_U_13
_atom_site_aniso_U_12
Mn1 0.01397(18) 0.0227(2) 0.01800(19) -0.00279(14) -0.00151(13) 0.00252(14)
S1 0.0308(4) 0.0241(3) 0.0246(3) 0.0020(3) -0.0002(3) 0.0091(3)
S2 0.0224(3) 0.0195(3) 0.0287(3) -0.0033(2) -0.0021(2) -0.0034(2)
O1 0.0207(10) 0.0543(14) 0.0478(13) -0.0050(11) 0.0072(9) -0.0040(9)
O2 0.0500(15) 0.087(2) 0.0298(12) -0.0188(13) -0.0175(11) 0.0173(14)
N2 0.0204(10) 0.0236(11) 0.0203(10) -0.0026(8) 0.0028(8) 0.0009(8)
N1 0.0135(9) 0.0216(10) 0.0171(10) -0.0016(8) 0.0000(7) 0.0006(8)
C1 0.0193(13) 0.0338(15) 0.0278(14) -0.0057(11) -0.0023(10) -0.0001(11)
C2 0.0253(14) 0.0409(16) 0.0271(14) -0.0079(12) -0.0020(11) 0.0078(12)
C11 0.0300(14) 0.0211(13) 0.0297(14) -0.0032(11) 0.0006(11) -0.0004(11)
C12 0.0160(11) 0.0234(12) 0.0225(12) -0.0026(10) 0.0035(9) -0.0008(10)
C13 0.0228(13) 0.0297(14) 0.0251(13) -0.0083(11) 0.0010(10) -0.0046(11)
C14 0.0195(12) 0.0415(16) 0.0217(13) -0.0064(11) -0.0027(10) 0.0014(11)
C15 0.0197(12) 0.0332(14) 0.0200(12) 0.0039(11) 0.0011(10) 0.0057(11)
C16 0.0152(11) 0.0234(12) 0.0213(12) -0.0004(10) 0.0030(9) 0.0006(9)
C17 0.0317(14) 0.0240(13) 0.0278(14) 0.0013(11) 0.0015(11) 0.0031(11)
C21 0.0438(17) 0.0322(15) 0.0309(15) 0.0076(12) 0.0133(13) 0.0042(13)
C22 0.0348(15) 0.0278(14) 0.0291(14) 0.0012(11) 0.0116(12) -0.0011(12)
C23 0.0436(18) 0.0349(16) 0.0428(18) 0.0028(14) 0.0160(14) -0.0063(14)
C24 0.0279(15) 0.0500(19) 0.0408(17) -0.0016(14) 0.0121(13) -0.0095(14)
C25 0.0218(13) 0.0422(17) 0.0347(15) -0.0052(13) 0.0035(11) 0.0043(12)
C26 0.0203(12) 0.0291(14) 0.0239(13) -0.0028(10) 0.0009(10) 0.0036(10)
C27 0.0243(13) 0.0255(14) 0.0367(15) -0.0030(11) 0.0040(11) 0.0070(11)
K1 0.0166(3) 0.0319(3) 0.0321(3) -0.0024(2) 0.0021(2) -0.0029(2)
O3 0.0372(12) 0.0374(12) 0.0578(15) -0.0181(11) -0.0180(11) 0.0054(10)
C31 0.0272(15) 0.0431(18) 0.054(2) -0.0161(15) 0.0065(14) -0.0040(13)
C32 0.0282(15) 0.0453(18) 0.0474(19) -0.0141(15) -0.0021(13) -0.0040(14)
C33 0.0327(17) 0.064(2) 0.0446(19) -0.0074(17) 0.0070(14) 0.0080(16)
C34 0.048(2) 0.051(2) 0.0456(19) -0.0141(16) -0.0100(16) 0.0166(17)
O4 0.0267(11) 0.0406(13) 0.0722(17) 0.0217(12) 0.0064(11) -0.0050(9)
C41 0.0233(14) 0.0387(17) 0.072(2) 0.0132(16) 0.0042(15) -0.0030(13)
C42 0.029(2) 0.043(3) 0.053(3) 0.020(2) 0.001(2) -0.0025(19)
C43 0.022(2) 0.032(2) 0.043(3) -0.0085(19) 0.0060(18) -0.0045(16)
C44 0.025(2) 0.051(3) 0.048(3) 0.016(2) -0.0053(18) -0.0085(18)
C45 0.027(6) 0.031(7) 0.046(8) 0.002(6) 0.014(6) 0.006(5)
C46 0.031(7) 0.052(8) 0.056(8) 0.012(7) 0.017(7) 0.005(6)
C47 0.023(6) 0.037(7) 0.067(8) 0.000(7) 0.004(6) 0.003(5)
O5 0.0587(15) 0.0381(13) 0.0459(14) -0.0017(10) -0.0074(12) 0.0088(11)
C51 0.061(2) 0.0361(18) 0.055(2) 0.0067(16) 0.0221(18) 0.0097(16)
C52 0.077(6) 0.036(5) 0.049(4) 0.005(3) -0.003(4) 0.019(5)
C53 0.049(4) 0.034(3) 0.056(3) -0.008(3) 0.015(3) 0.005(3)
C54 0.078(6) 0.039(4) 0.044(4) -0.012(3) 0.000(3) -0.014(4)
C55 0.073(8) 0.033(8) 0.057(7) -0.005(5) 0.010(6) 0.013(7)
C56 0.069(7) 0.047(7) 0.068(6) -0.010(5) 0.014(6) 0.012(6)
C57 0.081(9) 0.031(6) 0.054(7) -0.016(5) -0.006(6) -0.010(7)

loop_
_atom_type_symbol
_atom_type_description
_atom_type_scat_dispersion_real
_atom_type_scat_dispersion_imag
_atom_type_scat_source
C C 0.0033 0.0016 'International Tables Vol C Tables 4.2.6.8 and 6.1.1.4'
H H 0.0000 0.0000 'International Tables Vol C Tables 4.2.6.8 and 6.1.1.4'
D D 0.0000 0.0000 'International Tables Vol C Tables 4.2.6.8 and 6.1.1.4'
N N 0.0061 0.0033 'International Tables Vol C Tables 4.2.6.8 and 6.1.1.4'
O O 0.0106 0.0060 'International Tables Vol C Tables 4.2.6.8 and 6.1.1.4'
S S 0.1246 0.1234 'International Tables Vol C Tables 4.2.6.8 and 6.1.1.4'
K K 0.2009 0.2494 'International Tables Vol C Tables 4.2.6.8 and 6.1.1.4'
Mn Mn 0.3368 0.7283 'International Tables Vol C Tables 4.2.6.8 and 6.1.1.4'

loop_
_geom_angle_atom_site_label_1
_geom_angle_atom_site_label_2
_geom_angle_atom_site_label_3
_geom_angle
_geom_angle_site_symmetry_1
_geom_angle_site_symmetry_3
C1 Mn1 C2 87.89(13) . .
C1 Mn1 N1 92.29(10) . .
C2 Mn1 N1 177.56(12) . .
C1 Mn1 N2 177.44(11) . .
C2 Mn1 N2 94.09(11) . .
N1 Mn1 N2 85.81(8) . .
C1 Mn1 S1 97.68(10) . .
C2 Mn1 S1 93.17(10) . .
N1 Mn1 S1 84.39(6) . .
N2 Mn1 S1 83.85(6) . .
C1 Mn1 S2 94.18(10) . .
C2 Mn1 S2 99.13(10) . .
N1 Mn1 S2 83.29(6) . .
N2 Mn1 S2 83.91(6) . .
S1 Mn1 S2 163.21(3) . .
C1 Mn1 K1 128.70(9) . 1_655
C2 Mn1 K1 140.99(9) . 1_655
N1 Mn1 K1 39.67(6) . 1_655
N2 Mn1 K1 48.98(6) . 1_655
S1 Mn1 K1 94.34(2) . 1_655
S2 Mn1 K1 68.915(19) . 1_655
C11 S1 C21 105.58(15) . .
C11 S1 Mn1 99.32(10) . .
C21 S1 Mn1 96.46(10) . .
C27 S2 C17 103.93(14) . .
C27 S2 Mn1 98.94(10) . .
C17 S2 Mn1 96.47(9) . .
C1 O1 K1 155.6(2) . .
C22 N2 C26 120.6(2) . .
C22 N2 Mn1 120.65(18) . .
C26 N2 Mn1 118.63(17) . .
C16 N1 C12 120.3(2) . .
C16 N1 Mn1 121.38(16) . .
C12 N1 Mn1 118.35(16) . .
C16 N1 K1 69.58(13) . 1_655
C12 N1 K1 84.47(13) . 1_655
Mn1 N1 K1 117.92(8) . 1_655
O1 C1 Mn1 177.9(3) . .
O2 C2 Mn1 176.2(3) . .
C12 C11 S1 118.8(2) . .
C12 C11 H11 123(2) . .
S1 C11 H11 119(2) . .
N1 C12 C11 118.9(2) . .
N1 C12 C13 118.1(2) . .
C11 C12 C13 123.1(2) . .
C14 C13 C12 120.5(2) . .
C14 C13 K1 69.41(16) . 1_655
C12 C13 K1 83.70(15) . 1_655
C14 C13 H13 119.7 . .
C12 C13 H13 119.7 . .
K1 C13 H13 117.7 1_655 .
C13 C14 C15 120.3(2) . .
C13 C14 K1 87.19(17) . 1_655
C15 C14 K1 72.93(15) . 1_655
C13 C14 H14 119.9 . .
C15 C14 H14 119.9 . .
K1 C14 H14 110.1 1_655 .
C16 C15 C14 117.9(2) . .
C16 C15 K1 81.76(15) . 1_655
C14 C15 K1 81.35(16) . 1_655
C16 C15 H15 121.1 . .
C14 C15 H15 121.1 . .
K1 C15 H15 106.5 1_655 .
N1 C16 C15 122.9(2) . .
N1 C16 C17 115.2(2) . .
C15 C16 C17 121.8(2) . .
N1 C16 K1 87.15(14) . 1_655
C15 C16 K1 73.02(14) . 1_655
C17 C16 K1 112.26(16) . 1_655
C16 C17 S2 112.09(19) . .
C16 C17 H17A 109.2 . .
S2 C17 H17A 109.2 . .
C16 C17 H17B 109.2 . .
S2 C17 H17B 109.2 . .
H17A C17 H17B 107.9 . .
C22 C21 S1 111.2(2) . .
C22 C21 H21A 109.4 . .
S1 C21 H21A 109.4 . .
C22 C21 H21B 109.4 . .
S1 C21 H21B 109.4 . .
H21A C21 H21B 108.0 . .
N2 C22 C23 123.2(3) . .
N2 C22 C21 114.9(2) . .
C23 C22 C21 121.8(3) . .
C22 C23 C24 117.6(3) . .
C22 C23 H23 121.2 . .
C24 C23 H23 121.2 . .
C25 C24 C23 120.9(3) . .
C25 C24 H24 119.6 . .
C23 C24 H24 119.6 . .
C24 C25 C26 120.4(3) . .
C24 C25 K1 102.7(2) . 1_655
C26 C25 K1 75.34(16) . 1_655
C24 C25 H25 119.8 . .
C26 C25 H25 119.8 . .
K1 C25 H25 91.9 1_655 .
C27 C26 N2 119.1(2) . .
C27 C26 C25 123.6(3) . .
N2 C26 C25 117.3(2) . .
C27 C26 K1 88.61(17) . 1_655
N2 C26 K1 101.28(15) . 1_655
C25 C26 K1 78.76(16) . 1_655
C26 C27 S2 118.8(2) . .
C26 C27 K1 68.06(16) . 1_655
S2 C27 K1 113.88(12) . 1_655
C26 C27 H27 126(2) . .
S2 C27 H27 114(2) . .
K1 C27 H27 100(2) 1_655 .
O3 K1 O4 79.19(7) . .
O3 K1 O1 81.20(7) . .
O4 K1 O1 89.62(7) . .
O3 K1 O5 73.58(7) . .
O4 K1 O5 151.45(8) . .
O1 K1 O5 78.02(8) . .
O3 K1 C15 86.41(8) . 1_455
O4 K1 C15 109.74(8) . 1_455
O1 K1 C15 154.64(8) . 1_455
O5 K1 C15 77.29(8) . 1_455
O3 K1 C26 167.90(7) . 1_455
O4 K1 C26 110.96(8) . 1_455
O1 K1 C26 92.04(7) . 1_455
O5 K1 C26 95.28(7) . 1_455
C15 K1 C26 95.86(7) 1_455 1_455
O3 K1 C14 77.01(7) . 1_455
O4 K1 C14 84.38(8) . 1_455
O1 K1 C14 158.11(7) . 1_455
O5 K1 C14 97.54(8) . 1_455
C15 K1 C14 25.72(7) 1_455 1_455
C26 K1 C14 109.77(7) 1_455 1_455
O3 K1 C16 111.43(8) . 1_455
O4 K1 C16 116.27(7) . 1_455
O1 K1 C16 152.44(7) . 1_455
O5 K1 C16 82.25(7) . 1_455
C15 K1 C16 25.22(6) 1_455 1_455
C26 K1 C16 70.72(7) 1_455 1_455
C14 K1 C16 43.74(7) 1_455 1_455
O3 K1 C25 149.37(8) . 1_455
O4 K1 C25 99.74(8) . 1_455
O1 K1 C25 68.18(7) . 1_455
O5 K1 C25 99.32(8) . 1_455
C15 K1 C25 121.74(7) 1_455 1_455
C26 K1 C25 25.89(7) 1_455 1_455
C14 K1 C25 133.58(7) 1_455 1_455
C16 K1 C25 96.62(7) 1_455 1_455
O3 K1 C47 79.1(4) . .
O4 K1 C47 25.2(2) . .
O1 K1 C47 64.6(2) . .
O5 K1 C47 136.4(2) . .
C15 K1 C47 134.4(3) 1_455 .
C26 K1 C47 107.2(4) 1_455 .
C14 K1 C47 108.7(3) 1_455 .
C16 K1 C47 140.1(2) 1_455 .
C25 K1 C47 87.4(4) 1_455 .
O3 K1 N1 126.03(7) . 1_455
O4 K1 N1 99.02(6) . 1_455
O1 K1 N1 152.44(6) . 1_455
O5 K1 N1 103.79(7) . 1_455
C15 K1 N1 42.88(6) 1_455 1_455
C26 K1 N1 60.42(6) 1_455 1_455
C14 K1 N1 49.43(6) 1_455 1_455
C16 K1 N1 23.27(6) 1_455 1_455
C25 K1 N1 84.53(6) 1_455 1_455
O3 K1 C13 91.77(7) . 1_455
O4 K1 C13 69.12(7) . 1_455
O1 K1 C13 158.57(7) . 1_455
O5 K1 C13 119.53(8) . 1_455
C15 K1 C13 42.85(7) 1_455 1_455
C26 K1 C13 97.98(6) 1_455 1_455
C14 K1 C13 23.40(7) 1_455 1_455
C16 K1 C13 48.70(6) 1_455 1_455
C25 K1 C13 116.72(7) 1_455 1_455
N1 K1 C13 41.35(5) 1_455 1_455
C34 O3 C31 105.3(2) . .
C34 O3 K1 125.2(2) . .
C31 O3 K1 125.36(19) . .
O3 C31 C32 106.3(2) . .
O3 C31 D31A 110.5 . .
C32 C31 D31A 110.5 . .
O3 C31 D31B 110.5 . .
C32 C31 D31B 110.5 . .
D31A C31 D31B 108.7 . .
C33 C32 C31 104.2(3) . .
C33 C32 D32A 110.9 . .
C31 C32 D32A 110.9 . .
C33 C32 D32B 110.9 . .
C31 C32 D32B 110.9 . .
D32A C32 D32B 108.9 . .
C34 C33 C32 102.1(3) . .
C34 C33 D33A 111.3 . .
C32 C33 D33A 111.3 . .
C34 C33 D33B 111.3 . .
C32 C33 D33B 111.3 . .
D33A C33 D33B 109.2 . .
O3 C34 C33 104.6(3) . .
O3 C34 D34A 110.8 . .
C33 C34 D34A 110.8 . .
O3 C34 D34B 110.8 . .
C33 C34 D34B 110.8 . .
D34A C34 D34B 108.9 . .
C41 O4 C44 107.8(3) . .
C41 O4 C47 104.4(7) . .
C41 O4 K1 125.68(19) . .
C44 O4 K1 121.6(2) . .
C47 O4 K1 103.1(6) . .
O4 C41 C45 107.6(6) . .
O4 C41 C42 103.1(3) . .
O4 C41 D41A 111.1 . .
C42 C41 D41A 111.1 . .
O4 C41 D41B 111.1 . .
C42 C41 D41B 111.1 . .
D41A C41 D41B 109.1 . .
O4 C41 D41C 110.2 . .
C45 C41 D41C 110.2 . .
O4 C41 D41D 110.2 . .
C45 C41 D41D 110.2 . .
D41C C41 D41D 108.5 . .
C43 C42 C41 98.7(4) . .
C43 C42 D42A 112.0 . .
C41 C42 D42A 112.0 . .
C43 C42 D42B 112.0 . .
C41 C42 D42B 112.0 . .
D42A C42 D42B 109.7 . .
C44 C43 C42 103.9(4) . .
C44 C43 D43A 111.0 . .
C42 C43 D43A 111.0 . .
C44 C43 D43B 111.0 . .
C42 C43 D43B 111.0 . .
D43A C43 D43B 109.0 . .
O4 C44 C43 107.0(3) . .
O4 C44 D44A 110.3 . .
C43 C44 D44A 110.3 . .
O4 C44 D44B 110.3 . .
C43 C44 D44B 110.3 . .
D44A C44 D44B 108.6 . .
C41 C45 C46 104.1(10) . .
C41 C45 D45A 110.9 . .
C46 C45 D45A 110.9 . .
C41 C45 D45B 110.9 . .
C46 C45 D45B 110.9 . .
D45A C45 D45B 109.0 . .
C47 C46 C45 106.3(12) . .
C47 C46 D46A 110.5 . .
C45 C46 D46A 110.5 . .
C47 C46 D46B 110.5 . .
C45 C46 D46B 110.5 . .
D46A C46 D46B 108.7 . .
C46 C47 O4 106.2(11) . .
C46 C47 K1 154.5(10) . .
O4 C47 K1 51.7(5) . .
C46 C47 D47A 110.5 . .
O4 C47 D47A 110.5 . .
K1 C47 D47A 91.4 . .
C46 C47 D47B 110.5 . .
O4 C47 D47B 110.5 . .
K1 C47 D47B 72.6 . .
D47A C47 D47B 108.7 . .
C57 O5 C51 105.7(9) . .
C51 O5 C54 109.5(4) . .
C57 O5 K1 129.2(9) . .
C51 O5 K1 124.7(2) . .
C54 O5 K1 121.8(5) . .
O5 C51 C52 105.5(4) . .
O5 C51 C55 104.2(8) . .
O5 C51 D51A 110.6 . .
C52 C51 D51A 110.6 . .
O5 C51 D51B 110.6 . .
C52 C51 D51B 110.6 . .
D51A C51 D51B 108.8 . .
O5 C51 D51C 110.9 . .
C55 C51 D51C 110.9 . .
O5 C51 D51D 110.9 . .
C55 C51 D51D 110.9 . .
D51C C51 D51D 108.9 . .
C53 C52 C51 104.2(5) . .
C53 C52 D52A 110.9 . .
C51 C52 D52A 110.9 . .
C53 C52 D52B 110.9 . .
C51 C52 D52B 110.9 . .
D52A C52 D52B 108.9 . .
C52 C53 C54 101.4(6) . .
C52 C53 D53A 111.5 . .
C54 C53 D53A 111.5 . .
C52 C53 D53B 111.5 . .
C54 C53 D53B 111.5 . .
D53A C53 D53B 109.3 . .
O5 C54 C53 108.6(6) . .
O5 C54 D54A 110.0 . .
C53 C54 D54A 110.0 . .
O5 C54 D54B 110.0 . .
C53 C54 D54B 110.0 . .
D54A C54 D54B 108.4 . .
C56 C55 C51 102.3(10) . .
C56 C55 D55A 111.3 . .
C51 C55 D55A 111.3 . .
C56 C55 D55B 111.3 . .
C51 C55 D55B 111.3 . .
D55A C55 D55B 109.2 . .
C55 C56 C57 105.7(12) . .
C55 C56 D56A 110.6 . .
C57 C56 D56A 110.6 . .
C55 C56 D56B 110.6 . .
C57 C56 D56B 110.6 . .
D56A C56 D56B 108.7 . .
O5 C57 C56 99.8(10) . .
O5 C57 D57A 111.8 . .
C56 C57 D57A 111.8 . .
O5 C57 D57B 111.8 . .
C56 C57 D57B 111.8 . .
D57A C57 D57B 109.5 . .

loop_
_geom_bond_atom_site_label_1
_geom_bond_atom_site_label_2
_geom_bond_distance
_geom_bond_site_symmetry_2
Mn1 C1 1.767(3) .
Mn1 C2 1.779(3) .
Mn1 N1 2.044(2) .
Mn1 N2 2.049(2) .
Mn1 S1 2.2756(8) .
Mn1 S2 2.2867(7) .
Mn1 K1 4.7368(7) 1_655
S1 C11 1.737(3) .
S1 C21 1.820(3) .
S2 C27 1.752(3) .
S2 C17 1.825(3) .
O1 C1 1.176(3) .
O1 K1 2.733(2) .
O2 C2 1.162(4) .
N2 C22 1.355(4) .
N2 C26 1.382(3) .
N1 C16 1.354(3) .
N1 C12 1.382(3) .
N1 K1 3.422(2) 1_655
C11 C12 1.384(4) .
C11 H11 0.91(3) .
C12 C13 1.437(4) .
C13 C14 1.362(4) .
C13 K1 3.424(3) 1_655
C13 H13 0.9500 .
C14 C15 1.409(4) .
C14 K1 3.209(3) 1_655
C14 H14 0.9500 .
C15 C16 1.383(4) .
C15 K1 3.103(3) 1_655
C15 H15 0.9500 .
C16 C17 1.499(4) .
C16 K1 3.211(2) 1_655
C17 H17A 0.9900 .
C17 H17B 0.9900 .
C21 C22 1.508(4) .
C21 H21A 0.9900 .
C21 H21B 0.9900 .
C22 C23 1.372(4) .
C23 C24 1.405(5) .
C23 H23 0.9500 .
C24 C25 1.356(5) .
C24 H24 0.9500 .
C25 C26 1.445(4) .
C25 K1 3.246(3) 1_655
C25 H25 0.9500 .
C26 C27 1.367(4) .
C26 K1 3.202(3) 1_655
C27 K1 3.451(3) 1_655
C27 H27 0.91(3) .
K1 O3 2.714(2) .
K1 O4 2.714(2) .
K1 O5 2.758(2) .
K1 C47 3.368(14) .
O3 C34 1.425(4) .
O3 C31 1.428(4) .
C31 C32 1.525(4) .
C31 D31A 0.9900 .
C31 D31B 0.9900 .
C32 C33 1.517(5) .
C32 D32A 0.9900 .
C32 D32B 0.9900 .
C33 C34 1.485(5) .
C33 D33A 0.9900 .
C33 D33B 0.9900 .
C34 D34A 0.9900 .
C34 D34B 0.9900 .
O4 C41 1.415(4) .
O4 C44 1.466(4) .
O4 C47 1.470(12) .
C41 C45 1.490(12) .
C41 C42 1.552(5) .
C41 D41A 0.9900 .
C41 D41B 0.9900 .
C41 D41C 0.9900 .
C41 D41D 0.9900 .
C42 C43 1.537(6) .
C42 D42A 0.9900 .
C42 D42B 0.9900 .
C43 C44 1.479(6) .
C43 D43A 0.9900 .
C43 D43B 0.9900 .
C44 D44A 0.9900 .
C44 D44B 0.9900 .
C45 C46 1.506(16) .
C45 D45A 0.9900 .
C45 D45B 0.9900 .
C46 C47 1.460(16) .
C46 D46A 0.9900 .
C46 D46B 0.9900 .
C47 D47A 0.9900 .
C47 D47B 0.9900 .
O5 C57 1.396(13) .
O5 C51 1.408(4) .
O5 C54 1.420(8) .
C51 C52 1.530(8) .
C51 C55 1.533(14) .
C51 D51A 0.9900 .
C51 D51B 0.9900 .
C51 D51C 0.9900 .
C51 D51D 0.9900 .
C52 C53 1.488(10) .
C52 D52A 0.9900 .
C52 D52B 0.9900 .
C53 C54 1.513(10) .
C53 D53A 0.9900 .
C53 D53B 0.9900 .
C54 D54A 0.9900 .
C54 D54B 0.9900 .
C55 C56 1.479(15) .
C55 D55A 0.9900 .
C55 D55B 0.9900 .
C56 C57 1.521(15) .
C56 D56A 0.9900 .
C56 D56B 0.9900 .
C57 D57A 0.9900 .
C57 D57B 0.9900 .

loop_
_geom_torsion_atom_site_label_1
_geom_torsion_atom_site_label_2
_geom_torsion_atom_site_label_3
_geom_torsion_atom_site_label_4
_geom_torsion
_geom_torsion_site_symmetry_1
_geom_torsion_site_symmetry_4
C21 S1 C11 C12 -103.4(2) . .
Mn1 S1 C11 C12 -3.9(2) . .
C16 N1 C12 C11 -175.6(2) . .
Mn1 N1 C12 C11 3.1(3) . .
K1 N1 C12 C11 122.0(2) 1_655 .
C16 N1 C12 C13 3.6(3) . .
Mn1 N1 C12 C13 -177.66(17) . .
K1 N1 C12 C13 -58.8(2) 1_655 .
S1 C11 C12 N1 1.1(3) . .
S1 C11 C12 C13 -178.1(2) . .
N1 C12 C13 C14 -2.7(4) . .
C11 C12 C13 C14 176.5(3) . .
N1 C12 C13 K1 58.9(2) . 1_655
C11 C12 C13 K1 -121.9(2) . 1_655
C12 C13 C14 C15 0.7(4) . .
K1 C13 C14 C15 -68.3(2) 1_655 .
C12 C13 C14 K1 69.1(2) . 1_655
C13 C14 C15 C16 0.3(4) . .
K1 C14 C15 C16 -75.8(2) 1_655 .
C13 C14 C15 K1 76.2(2) . 1_655
C12 N1 C16 C15 -2.7(4) . .
Mn1 N1 C16 C15 178.61(18) . .
K1 N1 C16 C15 67.6(2) 1_655 .
C12 N1 C16 C17 176.3(2) . .
Mn1 N1 C16 C17 -2.3(3) . .
K1 N1 C16 C17 -113.3(2) 1_655 .
C12 N1 C16 K1 -70.3(2) . 1_655
Mn1 N1 C16 K1 110.98(13) . 1_655
C14 C15 C16 N1 0.7(4) . .
K1 C15 C16 N1 -75.0(2) 1_655 .
C14 C15 C16 C17 -178.3(2) . .
K1 C15 C16 C17 106.1(2) 1_655 .
C14 C15 C16 K1 75.6(2) . 1_655
N1 C16 C17 S2 27.4(3) . .
C15 C16 C17 S2 -153.6(2) . .
K1 C16 C17 S2 -70.28(19) 1_655 .
C27 S2 C17 C16 66.5(2) . .
Mn1 S2 C17 C16 -34.44(19) . .
C11 S1 C21 C22 64.9(3) . .
Mn1 S1 C21 C22 -36.7(2) . .
C26 N2 C22 C23 -1.6(4) . .
Mn1 N2 C22 C23 174.2(2) . .
C26 N2 C22 C21 175.5(2) . .
Mn1 N2 C22 C21 -8.7(3) . .
S1 C21 C22 N2 32.8(3) . .
S1 C21 C22 C23 -150.1(3) . .
N2 C22 C23 C24 0.9(5) . .
C21 C22 C23 C24 -176.0(3) . .
C22 C23 C24 C25 0.7(5) . .
C23 C24 C25 C26 -1.5(5) . .
C23 C24 C25 K1 -81.7(3) . 1_655
C22 N2 C26 C27 178.6(3) . .
Mn1 N2 C26 C27 2.7(3) . .
C22 N2 C26 C25 0.8(4) . .
Mn1 N2 C26 C25 -175.10(19) . .
C22 N2 C26 K1 83.9(2) . 1_655
Mn1 N2 C26 K1 -92.03(15) . 1_655
C24 C25 C26 C27 -177.0(3) . .
K1 C25 C26 C27 -80.7(3) 1_655 .
C24 C25 C26 N2 0.7(4) . .
K1 C25 C26 N2 97.0(2) 1_655 .
C24 C25 C26 K1 -96.3(3) . 1_655
N2 C26 C27 S2 3.9(4) . .
C25 C26 C27 S2 -178.4(2) . .
K1 C26 C27 S2 106.05(19) 1_655 .
N2 C26 C27 K1 -102.2(2) . 1_655
C25 C26 C27 K1 75.5(3) . 1_655
C17 S2 C27 C26 -106.3(2) . .
Mn1 S2 C27 C26 -7.2(2) . .
C17 S2 C27 K1 -29.13(15) . 1_655
Mn1 S2 C27 K1 69.88(11) . 1_655
C34 O3 C31 C32 27.4(4) . .
K1 O3 C31 C32 -130.7(2) . .
O3 C31 C32 C33 -2.9(4) . .
C31 C32 C33 C34 -21.3(4) . .
C31 O3 C34 C33 -42.1(4) . .
K1 O3 C34 C33 116.1(2) . .
C32 C33 C34 O3 38.8(4) . .
C47 O4 C41 C45 -33.3(14) . .
K1 O4 C41 C45 -151.5(9) . .
C44 O4 C41 C42 34.0(5) . .
K1 O4 C41 C42 -121.2(3) . .
O4 C41 C42 C43 -43.5(5) . .
C41 C42 C43 C44 36.9(5) . .
C41 O4 C44 C43 -10.0(5) . .
K1 O4 C44 C43 146.4(3) . .
C42 C43 C44 O4 -18.5(6) . .
O4 C41 C45 C46 21(2) . .
C41 C45 C46 C47 -1(2) . .
C45 C46 C47 O4 -19(2) . .
C45 C46 C47 K1 8(5) . .
C41 O4 C47 C46 32.6(17) . .
K1 O4 C47 C46 165.3(15) . .
C41 O4 C47 K1 -132.7(5) . .
C54 O5 C51 C52 14.3(10) . .
K1 O5 C51 C52 -143.4(7) . .
C57 O5 C51 C55 41.9(17) . .
K1 O5 C51 C55 -131.4(13) . .
O5 C51 C52 C53 -29.7(11) . .
C51 C52 C53 C54 31.8(12) . .
C51 O5 C54 C53 6.3(11) . .
K1 O5 C54 C53 164.8(6) . .
C52 C53 C54 O5 -24.4(12) . .
O5 C51 C55 C56 -17(2) . .
C51 C55 C56 C57 -11(2) . .
C51 O5 C57 C56 -47.8(18) . .
K1 O5 C57 C56 125.2(12) . .
C55 C56 C57 O5 35(2) . .
